data_1541837
loop_
_publ_author_name
'Zhou, K.-J.'
'Qian, Y.-T.'
'Hong, G.-Y.'

_publ_section_title
;
 Thulium ultraphosphate, Tm P5 O14
;
_journal_name_full 'Crystal Structure Communications'
_journal_page_first 1695
_journal_page_last 1699
_journal_volume 11
_journal_year 1982
_chemical_formula_sum 'O14 P5 Tm'
_chemical_name_systematic 'Tm P5 O14'
_space_group_IT_number 15
_symmetry_space_group_name_Hall '-C 2yc'
_symmetry_space_group_name_H-M 'C 1 2/c 1'
_cell_angle_alpha 90
_cell_angle_beta 91.25
_cell_angle_gamma 90
_cell_formula_units_Z 8
_cell_length_a 12.822
_cell_length_b 12.709
_cell_length_c 12.358
_cell_volume 2013.316
_citation_journal_id_ASTM CSCMCS
_cod_data_source_file Zhou_CSCMCS_1982_1390.cif
_cod_data_source_block O14P5Tm1
_cod_original_formula_sum 'O14 P5 Tm1'
_cod_database_code 1541837

loop_
_symmetry_equiv_pos_as_xyz
x,y,z
-x,y,-z+1/2
-x,-y,-z
x,-y,z-1/2
x+1/2,y+1/2,z
-x+1/2,y+1/2,-z+1/2
-x+1/2,-y+1/2,-z
x+1/2,-y+1/2,z-1/2

loop_
_atom_site_label
_atom_site_type_symbol
_atom_site_fract_x
_atom_site_fract_y
_atom_site_fract_z
_atom_site_occupancy
_atom_site_U_iso_or_equiv
O14 O-2 0.4396 0.0967 0.367 1 0.0
O11 O-2 0.1126 0.0368 0.8847 1 0.0
P5 P+5 0.1462 0.0345 -0.0015 1 0.0
O4 O-2 0.2452 0.2359 0.6356 1 0.0
P1 P+5 0.1769 0.2493 0.2596 1 0.0
O9 O-2 0.347 0.0473 0.1782 1 0.0
Tm2 Tm+3 0 0.02014 0.25 1 0.0
Tm1 Tm+3 0 0.4685 0.25 1 0.0
O13 O-2 0.4737 0.1013 0.5743 1 0.0
O3 O-2 0.2587 0.2275 0.1652 1 0.0
P2 P+5 0.1496 0.168 0.6028 1 0.0
O5 O-2 0.1943 0.0811 0.527 1 0.0
O6 O-2 0.0893 0.1291 0.692 1 0.0
P4 P+5 0.3179 0.1371 0.1091 1 0.0
O8 O-2 0.4093 0.1985 0.0556 1 0.0
O10 O-2 0.2503 0.1041 0.0081 1 0.0
O12 O-2 0.0762 0.0658 0.0862 1 0.0
O7 O-2 0.4128 0.2613 0.4779 1 0.0
P3 P+5 0.4749 0.1506 0.4669 1 0.0
O1 O-2 0.1142 0.1554 0.2835 1 0.0
O2 O-2 0.3723 0.1499 0.7697 1 0.0
